data_4347678
loop_
_publ_author_name
'Holler, Stefan'
'T\"uchler, Michael'
'Belaj, Ferdinand'
'Veiros, Luis F.'
'Kirchner, Karl'
'M\"osch-Zanetti, Nadia C'

_publ_section_title
;
 Thiopyridazine-Based Copper Boratrane Complexes Demonstrating the Z-type
 Nature of the Ligand.
;
_journal_issue 10
_journal_name_full 'Inorganic chemistry'
_journal_page_first 4980
_journal_page_last 4991
_journal_paper_doi 10.1021/acs.inorgchem.6b00464
_journal_volume 55
_journal_year 2016
_chemical_compound_source 'synthetical product'
_chemical_formula_moiety '2(C27 H39 B Cu N9 S3), C H2 Cl2'
_chemical_formula_sum 'C55 H80 B2 Cl2 Cu2 N18 S6'
_chemical_formula_weight 1405.33
_chemical_name_common
; azido-(2,2',2"-boranetriyl-tris(6-tert-butylpyridazine-3(2H)-thione))-cop-
per(I) dichloromethane solvate (2:1)
;
_chemical_name_systematic
; azido-(2,2',2"-boranetriyl-tris(6-tert-butylpyridazine-3(2H)-thione))-cop-
per(I) dichloromethane solvate (2:1)
;
_space_group_crystal_system monoclinic
_space_group_IT_number 14
_space_group_name_Hall '-P 2ybc'
_space_group_name_H-M_alt 'P 1 21/c 1'
_atom_sites_solution_hydrogens geom
_atom_sites_solution_primary direct
_atom_sites_solution_secondary difmap
_audit_creation_method 'manual edited SHELXL-2014/6.cif file'
_cell_angle_alpha 90
_cell_angle_beta 92.2761(14)
_cell_angle_gamma 90
_cell_formula_units_Z 2
_cell_length_a 9.8606(4)
_cell_length_b 19.8005(10)
_cell_length_c 18.3543(8)
_cell_measurement_reflns_used 7475
_cell_measurement_temperature 100(2)
_cell_measurement_theta_max 26.99
_cell_measurement_theta_min 2.53
_cell_volume 3580.8(3)
_computing_cell_refinement 'Bruker SAINT'
_computing_data_collection 'Bruker APEX2'
_computing_data_reduction 'Bruker SAINT'
_computing_molecular_graphics 'modified ORTEP (Johnson, 1965)'
_computing_publication_material 'SHELXL-2014/6 (Sheldrick, 2014)'
_computing_structure_refinement 'SHELXL-2014/6 (Sheldrick, 2014)'
_computing_structure_solution 'SHELXS-97 (Sheldrick, 2008)'
_diffrn_ambient_temperature 100(2)
_diffrn_measured_fraction_theta_full 0.994
_diffrn_measured_fraction_theta_max 0.994
_diffrn_measurement_device_type 'Bruker APEX-II CCD'
_diffrn_measurement_method '\f and \w scans'
_diffrn_radiation_monochromator 'multilayer monochromator'
_diffrn_radiation_source 'Incoatec microfocus sealed tube'
_diffrn_radiation_type MoK\a
_diffrn_radiation_wavelength 0.71073
_diffrn_reflns_av_R_equivalents 0.0505
_diffrn_reflns_av_unetI/netI 0.0688
_diffrn_reflns_Laue_measured_fraction_full 0.994
_diffrn_reflns_Laue_measured_fraction_max 0.994
_diffrn_reflns_limit_h_max 9
_diffrn_reflns_limit_h_min -11
_diffrn_reflns_limit_k_max 19
_diffrn_reflns_limit_k_min -23
_diffrn_reflns_limit_l_max 19
_diffrn_reflns_limit_l_min -21
_diffrn_reflns_number 17400
_diffrn_reflns_point_group_measured_fraction_full 0.994
_diffrn_reflns_point_group_measured_fraction_max 0.994
_diffrn_reflns_theta_full 25.00
_diffrn_reflns_theta_max 25.00
_diffrn_reflns_theta_min 2.31
_exptl_absorpt_coefficient_mu 0.891
_exptl_absorpt_correction_T_max 1.000
_exptl_absorpt_correction_T_min 0.694
_exptl_absorpt_correction_type multi-scan
_exptl_absorpt_process_details 'Bruker (2001). SADABS. Bruker AXS Inc., Madison, Wisconsin, USA.'
_exptl_crystal_colour orange
_exptl_crystal_density_diffrn 1.303
_exptl_crystal_description needle
_exptl_crystal_F_000 1468
_exptl_crystal_size_max 0.350
_exptl_crystal_size_mid 0.110
_exptl_crystal_size_min 0.070
_refine_diff_density_max 1.366
_refine_diff_density_min -0.698
_refine_diff_density_rms 0.094
_refine_ls_extinction_method none
_refine_ls_goodness_of_fit_ref 1.087
_refine_ls_hydrogen_treatment refU
_refine_ls_matrix_type full
_refine_ls_number_parameters 420
_refine_ls_number_reflns 6278
_refine_ls_number_restraints 4
_refine_ls_restrained_S_all 1.086
_refine_ls_R_factor_all 0.0844
_refine_ls_R_factor_gt 0.0566
_refine_ls_shift/su_max 0.001
_refine_ls_shift/su_mean 0.000
_refine_ls_structure_factor_coef Fsqd
_refine_ls_weighting_details 'w=1/[\s^2^(Fo^2^)+(0.0632P)^2^+3.8210P] where P=(Fo^2^+2Fc^2^)/3'
_refine_ls_weighting_scheme calc
_refine_ls_wR_factor_gt 0.1330
_refine_ls_wR_factor_ref 0.1429
_reflns_Friedel_coverage 0.000
_reflns_number_gt 4580
_reflns_number_total 6278
_reflns_threshold_expression 'I > 2\s(I)'
_cod_data_source_file ic6b00464_si_002.cif
_cod_data_source_block SH180B_6
_cod_original_sg_symbol_H-M 'P 21/c'
_cod_database_code 4347678
_shelx_space_group_comment
;
The symmetry employed for this shelxl refinement is uniquely defined
by the following loop, which should always be used as a source of
symmetry information in preference to the above space-group names.
They are only intended as comments.
;
_shelx_estimated_absorpt_t_min 0.746
_shelx_estimated_absorpt_t_max 0.940
_shelxl_version_number 2014/6

loop_
_space_group_symop_operation_xyz
'x, y, z'
'-x, y+1/2, -z+1/2'
'-x, -y, -z'
'x, -y-1/2, z-1/2'

loop_
_atom_site_label
_atom_site_type_symbol
_atom_site_fract_x
_atom_site_fract_y
_atom_site_fract_z
_atom_site_U_iso_or_equiv
_atom_site_adp_type
_atom_site_occupancy
_atom_site_site_symmetry_order
_atom_site_calc_flag
_atom_site_refinement_flags_posn
_atom_site_refinement_flags_adp
_atom_site_refinement_flags_occupancy
_atom_site_disorder_assembly
_atom_site_disorder_group
Cu1 Cu 0.16824(5) 0.71124(3) 0.16399(2) 0.01943(16) Uani 1 1 d . . . . .
N1 N 0.0362(3) 0.76601(18) 0.09933(17) 0.0201(8) Uani 1 1 d . . . . .
N2 N -0.0348(4) 0.8042(2) 0.1281(2) 0.0323(9) Uani 1 1 d . . . . .
N3 N -0.1111(4) 0.8421(2) 0.1538(2) 0.0493(12) Uani 1 1 d . . . . .
B1 B 0.2897(4) 0.6543(2) 0.2350(2) 0.0177(10) Uani 1 1 d . . . . .
S1 S 0.18194(11) 0.78572(5) 0.26037(5) 0.0219(2) Uani 1 1 d . . . . .
N11 N 0.2534(3) 0.61357(17) 0.35958(17) 0.0187(7) Uani 1 1 d . . . . .
N12 N 0.2409(3) 0.66676(17) 0.31275(17) 0.0169(7) Uani 1 1 d . . . . .
C13 C 0.2046(4) 0.7295(2) 0.3305(2) 0.0171(9) Uani 1 1 d . . . . .
C14 C 0.1841(4) 0.7446(2) 0.4053(2) 0.0188(9) Uani 1 1 d . . . . .
C15 C 0.1961(4) 0.6918(2) 0.4525(2) 0.0232(10) Uani 1 1 d . . . . .
H15 H 0.1823 0.6991 0.5029 0.026(7) Uiso 1 1 calc R U . . .
C16 C 0.2291(4) 0.6256(2) 0.4278(2) 0.0178(9) Uani 1 1 d . . . . .
C11 C 0.1465(4) 0.8143(2) 0.4278(2) 0.0249(10) Uani 1 1 d . . . . .
H111 H 0.1222 0.8140 0.4791 0.027(7) Uiso 1 1 calc R U . . .
H112 H 0.0688 0.8300 0.3974 0.027(7) Uiso 1 1 calc R U . . .
H113 H 0.2237 0.8446 0.4217 0.027(7) Uiso 1 1 calc R U . . .
C10 C 0.2436(4) 0.5668(2) 0.4805(2) 0.0245(10) Uani 1 1 d . . . . .
C17 C 0.2494(6) 0.4995(3) 0.4396(3) 0.0461(14) Uani 1 1 d . . . . .
H171 H 0.1660 0.4937 0.4094 0.065(10) Uiso 1 1 calc R U . . .
H172 H 0.2580 0.4624 0.4748 0.065(10) Uiso 1 1 calc R U . . .
H173 H 0.3278 0.4994 0.4085 0.065(10) Uiso 1 1 calc R U . . .
C18 C 0.3721(5) 0.5776(3) 0.5281(3) 0.0555(17) Uani 1 1 d . . . . .
H181 H 0.4514 0.5763 0.4976 0.074(11) Uiso 1 1 calc R U . . .
H182 H 0.3798 0.5418 0.5650 0.074(11) Uiso 1 1 calc R U . . .
H183 H 0.3676 0.6216 0.5524 0.074(11) Uiso 1 1 calc R U . . .
C19 C 0.1230(5) 0.5664(3) 0.5319(3) 0.0402(13) Uani 1 1 d . . . . .
H191 H 0.1250 0.6076 0.5615 0.058(10) Uiso 1 1 calc R U . . .
H192 H 0.1300 0.5268 0.5640 0.058(10) Uiso 1 1 calc R U . . .
H193 H 0.0375 0.5643 0.5029 0.058(10) Uiso 1 1 calc R U . . .
S2 S 0.03089(10) 0.61849(6) 0.17109(6) 0.0249(3) Uani 1 1 d . . . . .
N21 N 0.3811(3) 0.53848(18) 0.22842(17) 0.0212(8) Uani 1 1 d . . . . .
N22 N 0.2720(3) 0.57959(17) 0.21503(17) 0.0175(7) Uani 1 1 d . . . . .
C23 C 0.1457(4) 0.5586(2) 0.1984(2) 0.0215(9) Uani 1 1 d . . . . .
C24 C 0.1169(4) 0.4879(2) 0.2046(2) 0.0275(10) Uani 1 1 d . . . . .
C25 C 0.2248(4) 0.4466(2) 0.2189(2) 0.0264(10) Uani 1 1 d . . . . .
H25 H 0.2108 0.3994 0.2234 0.026(7) Uiso 1 1 calc R U . . .
C26 C 0.3581(4) 0.4731(2) 0.2273(2) 0.0223(9) Uani 1 1 d . . . . .
C21 C -0.0264(5) 0.4635(3) 0.1958(3) 0.0430(14) Uani 1 1 d . . . . .
H211 H -0.0310 0.4160 0.2104 0.049(9) Uiso 1 1 calc R U . . .
H212 H -0.0576 0.4681 0.1447 0.049(9) Uiso 1 1 calc R U . . .
H213 H -0.0845 0.4906 0.2266 0.049(9) Uiso 1 1 calc R U . . .
C20 C 0.4812(4) 0.4264(2) 0.2377(2) 0.0277(10) Uani 1 1 d . . . . .
C27 C 0.6089(4) 0.4666(2) 0.2582(3) 0.0353(12) Uani 1 1 d . . . . .
H271 H 0.6280 0.4983 0.2189 0.049(9) Uiso 1 1 calc R U . . .
H272 H 0.6857 0.4356 0.2656 0.049(9) Uiso 1 1 calc R U . . .
H273 H 0.5951 0.4918 0.3033 0.049(9) Uiso 1 1 calc R U . . .
C28 C 0.4559(5) 0.3746(2) 0.2970(3) 0.0379(12) Uani 1 1 d . . . . .
H281 H 0.4381 0.3979 0.3427 0.051(9) Uiso 1 1 calc R U . . .
H282 H 0.5360 0.3457 0.3040 0.051(9) Uiso 1 1 calc R U . . .
H283 H 0.3773 0.3467 0.2823 0.051(9) Uiso 1 1 calc R U . . .
C29 C 0.5005(5) 0.3899(3) 0.1647(3) 0.0482(15) Uani 1 1 d . . . . .
H291 H 0.4180 0.3646 0.1510 0.058(9) Uiso 1 1 calc R U . . .
H292 H 0.5774 0.3587 0.1699 0.058(9) Uiso 1 1 calc R U . . .
H293 H 0.5183 0.4233 0.1268 0.058(9) Uiso 1 1 calc R U . . .
S3 S 0.35946(10) 0.70380(6) 0.09431(5) 0.0248(3) Uani 1 1 d . . . . .
N31 N 0.5176(3) 0.67200(17) 0.29034(17) 0.0195(8) Uani 1 1 d . . . . .
N32 N 0.4377(3) 0.67707(17) 0.22885(16) 0.0170(7) Uani 1 1 d . . . . .
C33 C 0.4812(4) 0.6933(2) 0.1619(2) 0.0195(9) Uani 1 1 d . . . . .
C34 C 0.6233(4) 0.7017(2) 0.1541(2) 0.0238(10) Uani 1 1 d . . . . .
C35 C 0.7039(4) 0.6956(2) 0.2156(2) 0.0240(10) Uani 1 1 d . . . . .
H35 H 0.7993 0.7005 0.2124 0.026(7) Uiso 1 1 calc R U . . .
C36 C 0.6490(4) 0.6820(2) 0.2846(2) 0.0198(9) Uani 1 1 d . . . . .
C31 C 0.6754(4) 0.7188(3) 0.0811(2) 0.0358(12) Uani 1 1 d . . . . .
H311 H 0.6508 0.7655 0.0687 0.049(9) Uiso 1 1 calc R U . . .
H312 H 0.6351 0.6882 0.0444 0.049(9) Uiso 1 1 calc R U . . .
H313 H 0.7743 0.7141 0.0825 0.049(9) Uiso 1 1 calc R U . . .
C30 C 0.7378(4) 0.6775(2) 0.3547(2) 0.0239(10) Uani 1 1 d . . . . .
C37 C 0.6515(5) 0.6628(3) 0.4197(2) 0.0401(13) Uani 1 1 d . . . . .
H371 H 0.7088 0.6637 0.4646 0.053(9) Uiso 1 1 calc R U . . .
H372 H 0.6097 0.6181 0.4139 0.053(9) Uiso 1 1 calc R U . . .
H373 H 0.5803 0.6971 0.4226 0.053(9) Uiso 1 1 calc R U . . .
C38 C 0.8402(5) 0.6203(3) 0.3473(2) 0.0379(12) Uani 1 1 d . . . . .
H381 H 0.9011 0.6309 0.3079 0.055(9) Uiso 1 1 calc R U . . .
H382 H 0.7919 0.5782 0.3359 0.055(9) Uiso 1 1 calc R U . . .
H383 H 0.8934 0.6152 0.3932 0.055(9) Uiso 1 1 calc R U . . .
C39 C 0.8133(5) 0.7440(3) 0.3665(3) 0.0423(13) Uani 1 1 d . . . . .
H391 H 0.8747 0.7403 0.4096 0.044(8) Uiso 1 1 calc R U . . .
H392 H 0.7478 0.7804 0.3739 0.044(8) Uiso 1 1 calc R U . . .
H393 H 0.8659 0.7541 0.3237 0.044(8) Uiso 1 1 calc R U . . .
C4 C 0.2821(16) 1.0404(5) 0.4782(7) 0.0816(10) Uani 0.395(2) 1 d D . P A 1
H41 H 0.3666 1.0670 0.4752 0.098 Uiso 0.395(2) 1 calc R U P A 1
H42 H 0.2494 1.0296 0.4278 0.098 Uiso 0.395(2) 1 calc R U P A 1
Cl41 Cl 0.3168(6) 0.9665(3) 0.5246(3) 0.0816(10) Uani 0.395(2) 1 d D . P A 1
Cl42 Cl 0.1620(5) 1.0880(3) 0.5198(2) 0.0816(10) Uani 0.395(2) 1 d D . P A 1
C5 C 0.556(2) 0.967(3) 0.530(4) 0.0816(10) Uani 0.105(2) 1 d D . P A 2
H51 H 0.5398 0.9193 0.5151 0.098 Uiso 0.105(2) 1 calc R U P A 2
H52 H 0.5605 0.9706 0.5834 0.098 Uiso 0.105(2) 1 calc R U P A 2
Cl51 Cl 0.697(2) 1.0005(12) 0.4907(10) 0.0816(10) Uani 0.105(2) 1 d D . P A 2
Cl52 Cl 0.437(2) 1.0208(11) 0.4902(10) 0.0816(10) Uani 0.105(2) 1 d D . P A 2

loop_
_atom_site_aniso_label
_atom_site_aniso_U_11
_atom_site_aniso_U_22
_atom_site_aniso_U_33
_atom_site_aniso_U_23
_atom_site_aniso_U_13
_atom_site_aniso_U_12
Cu1 0.0164(3) 0.0286(3) 0.0129(3) 0.0019(2) -0.00399(19) 0.0008(2)
N1 0.0183(18) 0.034(2) 0.0079(16) 0.0046(15) -0.0057(14) -0.0014(16)
N2 0.024(2) 0.040(3) 0.032(2) 0.0081(19) -0.0040(18) 0.001(2)
N3 0.035(2) 0.058(3) 0.055(3) -0.003(2) 0.004(2) 0.015(2)
B1 0.015(2) 0.024(3) 0.013(2) 0.0011(19) -0.0091(18) -0.001(2)
S1 0.0266(6) 0.0230(6) 0.0155(5) 0.0022(4) -0.0052(4) -0.0006(5)
N11 0.0120(17) 0.0240(19) 0.0198(19) 0.0052(15) -0.0046(14) -0.0013(14)
N12 0.0148(17) 0.0207(19) 0.0149(17) 0.0029(14) -0.0035(13) -0.0016(14)
C13 0.0097(19) 0.027(2) 0.014(2) 0.0003(16) -0.0076(15) 0.0003(17)
C14 0.011(2) 0.029(2) 0.016(2) -0.0008(18) -0.0047(16) -0.0007(18)
C15 0.021(2) 0.033(3) 0.015(2) 0.0006(18) -0.0016(17) -0.0022(19)
C16 0.0098(19) 0.029(2) 0.014(2) 0.0013(17) -0.0071(15) -0.0021(17)
C11 0.026(2) 0.030(3) 0.018(2) -0.0014(18) -0.0052(18) -0.001(2)
C10 0.024(2) 0.031(3) 0.018(2) 0.0092(18) -0.0018(18) 0.0032(19)
C17 0.076(4) 0.034(3) 0.028(3) 0.013(2) 0.008(3) 0.011(3)
C18 0.044(3) 0.066(4) 0.054(4) 0.034(3) -0.022(3) -0.009(3)
C19 0.046(3) 0.036(3) 0.040(3) 0.012(2) 0.014(2) 0.005(2)
S2 0.0162(5) 0.0282(6) 0.0297(6) -0.0018(5) -0.0054(4) 0.0009(5)
N21 0.0184(18) 0.027(2) 0.0174(18) 0.0001(15) -0.0028(14) 0.0013(16)
N22 0.0133(17) 0.0240(19) 0.0150(17) -0.0022(14) -0.0025(13) 0.0008(15)
C23 0.018(2) 0.030(2) 0.017(2) -0.0037(18) -0.0010(17) -0.0003(18)
C24 0.023(2) 0.027(3) 0.032(3) -0.004(2) -0.0020(19) -0.003(2)
C25 0.023(2) 0.024(2) 0.031(3) -0.0069(19) -0.0027(19) -0.002(2)
C26 0.018(2) 0.032(3) 0.016(2) -0.0010(18) -0.0036(17) 0.0026(19)
C21 0.023(3) 0.031(3) 0.075(4) -0.006(3) -0.003(2) -0.004(2)
C20 0.024(2) 0.027(3) 0.032(3) -0.003(2) -0.0023(19) 0.002(2)
C27 0.018(2) 0.039(3) 0.050(3) 0.007(2) -0.003(2) 0.003(2)
C28 0.030(3) 0.029(3) 0.054(3) 0.005(2) -0.004(2) 0.001(2)
C29 0.038(3) 0.057(4) 0.049(3) -0.010(3) -0.003(2) 0.024(3)
S3 0.0194(5) 0.0412(7) 0.0135(5) 0.0035(5) -0.0031(4) 0.0018(5)
N31 0.0209(19) 0.0216(19) 0.0155(17) -0.0006(14) -0.0048(14) -0.0007(15)
N32 0.0142(17) 0.0241(19) 0.0124(17) -0.0003(14) -0.0043(13) 0.0013(14)
C33 0.016(2) 0.022(2) 0.021(2) -0.0014(17) -0.0051(17) 0.0007(17)
C34 0.020(2) 0.030(3) 0.021(2) 0.0005(18) -0.0008(17) 0.0004(19)
C35 0.015(2) 0.028(3) 0.029(2) 0.0022(19) -0.0022(18) 0.0006(18)
C36 0.020(2) 0.020(2) 0.020(2) -0.0017(17) -0.0034(17) 0.0003(18)
C31 0.020(2) 0.065(4) 0.023(2) 0.009(2) 0.0000(19) -0.001(2)
C30 0.017(2) 0.034(3) 0.020(2) -0.0003(18) -0.0085(17) -0.0021(19)
C37 0.029(3) 0.074(4) 0.016(2) -0.003(2) -0.0094(19) -0.002(3)
C38 0.039(3) 0.051(3) 0.023(2) 0.001(2) -0.010(2) 0.017(2)
C39 0.038(3) 0.042(3) 0.044(3) 0.003(2) -0.024(2) -0.009(2)
C4 0.098(2) 0.094(3) 0.0528(18) 0.0148(17) -0.0008(16) -0.002(2)
Cl41 0.098(2) 0.094(3) 0.0528(18) 0.0148(17) -0.0008(16) -0.002(2)
Cl42 0.098(2) 0.094(3) 0.0528(18) 0.0148(17) -0.0008(16) -0.002(2)
C5 0.098(2) 0.094(3) 0.0528(18) 0.0148(17) -0.0008(16) -0.002(2)
Cl51 0.098(2) 0.094(3) 0.0528(18) 0.0148(17) -0.0008(16) -0.002(2)
Cl52 0.098(2) 0.094(3) 0.0528(18) 0.0148(17) -0.0008(16) -0.002(2)

loop_
_atom_type_symbol
_atom_type_description
_atom_type_scat_dispersion_real
_atom_type_scat_dispersion_imag
_atom_type_scat_source
C C 0.0033 0.0016 'International Tables Vol C Tables 4.2.6.8 and 6.1.1.4'
H H 0.0000 0.0000 'International Tables Vol C Tables 4.2.6.8 and 6.1.1.4'
B B 0.0013 0.0007 'International Tables Vol C Tables 4.2.6.8 and 6.1.1.4'
Cl Cl 0.1484 0.1585 'International Tables Vol C Tables 4.2.6.8 and 6.1.1.4'
Cu Cu 0.3201 1.2651 'International Tables Vol C Tables 4.2.6.8 and 6.1.1.4'
N N 0.0061 0.0033 'International Tables Vol C Tables 4.2.6.8 and 6.1.1.4'
S S 0.1246 0.1234 'International Tables Vol C Tables 4.2.6.8 and 6.1.1.4'

loop_
_geom_angle_atom_site_label_1
_geom_angle_atom_site_label_2
_geom_angle_atom_site_label_3
_geom_angle
_geom_angle_publ_flag
N1 Cu1 B1 175.48(15) yes
N1 Cu1 S1 97.07(10) yes
B1 Cu1 S1 81.38(13) ?
S2 Cu1 S1 119.14(4) ?
N1 Cu1 S2 95.40(10) yes
B1 Cu1 S2 81.74(13) ?
N1 Cu1 S3 103.10(9) yes
B1 Cu1 S3 81.36(12) ?
S2 Cu1 S3 118.37(4) ?
S1 Cu1 S3 116.05(4) ?
N2 N1 Cu1 117.4(3) yes
N1 N2 N3 176.3(5) yes
N22 B1 N32 111.4(3) ?
N22 B1 N12 109.7(3) ?
N32 B1 N12 110.7(3) ?
N22 B1 Cu1 108.5(3) ?
N32 B1 Cu1 108.8(3) ?
N12 B1 Cu1 107.5(3) ?
C13 S1 Cu1 99.41(14) yes
C16 N11 N12 116.6(3) ?
C13 N12 N11 125.7(3) yes
C13 N12 B1 118.0(3) yes
N11 N12 B1 115.9(3) yes
N12 C13 C14 118.6(3) ?
N12 C13 S1 116.7(3) ?
C14 C13 S1 124.7(3) ?
C15 C14 C13 116.1(4) ?
C15 C14 C11 123.4(4) ?
C13 C14 C11 120.5(4) ?
C14 C15 C16 121.2(4) ?
C14 C15 H15 119.4 ?
C16 C15 H15 119.4 ?
N11 C16 C15 121.7(4) ?
N11 C16 C10 117.1(4) ?
C15 C16 C10 121.2(3) ?
C14 C11 H111 109.5 ?
C14 C11 H112 109.5 ?
H111 C11 H112 109.5 ?
C14 C11 H113 109.5 ?
H111 C11 H113 109.5 ?
H112 C11 H113 109.5 ?
C16 C10 C18 108.2(4) ?
C16 C10 C17 111.1(3) ?
C18 C10 C17 110.9(4) ?
C16 C10 C19 109.8(3) ?
C18 C10 C19 107.0(4) ?
C17 C10 C19 109.8(4) ?
C10 C17 H171 109.5 ?
C10 C17 H172 109.5 ?
H171 C17 H172 109.5 ?
C10 C17 H173 109.5 ?
H171 C17 H173 109.5 ?
H172 C17 H173 109.5 ?
C10 C18 H181 109.5 ?
C10 C18 H182 109.5 ?
H181 C18 H182 109.5 ?
C10 C18 H183 109.5 ?
H181 C18 H183 109.5 ?
H182 C18 H183 109.5 ?
C10 C19 H191 109.5 ?
C10 C19 H192 109.5 ?
H191 C19 H192 109.5 ?
C10 C19 H193 109.5 ?
H191 C19 H193 109.5 ?
H192 C19 H193 109.5 ?
C23 S2 Cu1 100.84(15) yes
C26 N21 N22 116.8(3) ?
C23 N22 N21 125.2(3) yes
C23 N22 B1 116.8(3) yes
N21 N22 B1 116.8(3) yes
N22 C23 C24 118.1(4) ?
N22 C23 S2 117.0(3) ?
C24 C23 S2 125.0(3) ?
C25 C24 C23 116.5(4) ?
C25 C24 C21 123.9(4) ?
C23 C24 C21 119.6(4) ?
C24 C25 C26 121.0(4) ?
C24 C25 H25 119.5 ?
C26 C25 H25 119.5 ?
N21 C26 C25 121.6(4) ?
N21 C26 C20 117.2(4) ?
C25 C26 C20 121.2(4) ?
C24 C21 H211 109.5 ?
C24 C21 H212 109.5 ?
H211 C21 H212 109.5 ?
C24 C21 H213 109.5 ?
H211 C21 H213 109.5 ?
H212 C21 H213 109.5 ?
C28 C20 C27 109.5(4) ?
C28 C20 C26 110.1(4) ?
C27 C20 C26 111.0(4) ?
C28 C20 C29 109.6(4) ?
C27 C20 C29 109.3(4) ?
C26 C20 C29 107.4(4) ?
C20 C27 H271 109.5 ?
C20 C27 H272 109.5 ?
H271 C27 H272 109.5 ?
C20 C27 H273 109.5 ?
H271 C27 H273 109.5 ?
H272 C27 H273 109.5 ?
C20 C28 H281 109.5 ?
C20 C28 H282 109.5 ?
H281 C28 H282 109.5 ?
C20 C28 H283 109.5 ?
H281 C28 H283 109.5 ?
H282 C28 H283 109.5 ?
C20 C29 H291 109.5 ?
C20 C29 H292 109.5 ?
H291 C29 H292 109.5 ?
C20 C29 H293 109.5 ?
H291 C29 H293 109.5 ?
H292 C29 H293 109.5 ?
C33 S3 Cu1 99.79(14) yes
C36 N31 N32 117.5(3) ?
N31 N32 C33 125.4(3) yes
N31 N32 B1 116.1(3) yes
C33 N32 B1 118.1(3) yes
N32 C33 C34 117.9(4) ?
N32 C33 S3 116.7(3) ?
C34 C33 S3 125.4(3) ?
C35 C34 C33 116.8(4) ?
C35 C34 C31 123.7(4) ?
C33 C34 C31 119.5(4) ?
C34 C35 C36 121.7(4) ?
C34 C35 H35 119.2 ?
C36 C35 H35 119.2 ?
N31 C36 C35 120.7(4) ?
N31 C36 C30 117.0(3) ?
C35 C36 C30 122.3(4) ?
C34 C31 H311 109.5 ?
C34 C31 H312 109.5 ?
H311 C31 H312 109.5 ?
C34 C31 H313 109.5 ?
H311 C31 H313 109.5 ?
H312 C31 H313 109.5 ?
C37 C30 C39 109.8(4) ?
C37 C30 C38 108.7(4) ?
C39 C30 C38 109.4(4) ?
C37 C30 C36 110.6(3) ?
C39 C30 C36 109.3(4) ?
C38 C30 C36 109.1(3) ?
C30 C37 H371 109.5 ?
C30 C37 H372 109.5 ?
H371 C37 H372 109.5 ?
C30 C37 H373 109.5 ?
H371 C37 H373 109.5 ?
H372 C37 H373 109.5 ?
C30 C38 H381 109.5 ?
C30 C38 H382 109.5 ?
H381 C38 H382 109.5 ?
C30 C38 H383 109.5 ?
H381 C38 H383 109.5 ?
H382 C38 H383 109.5 ?
C30 C39 H391 109.5 ?
C30 C39 H392 109.5 ?
H391 C39 H392 109.5 ?
C30 C39 H393 109.5 ?
H391 C39 H393 109.5 ?
H392 C39 H393 109.5 ?
Cl42 C4 Cl41 112.0(5) ?
Cl42 C4 H41 109.2 ?
Cl41 C4 H41 109.2 ?
Cl42 C4 H42 109.2 ?
Cl41 C4 H42 109.2 ?
H41 C4 H42 107.9 ?
Cl52 C5 Cl51 97.6(15) ?
Cl52 C5 H51 112.2 ?
Cl51 C5 H51 112.2 ?
Cl52 C5 H52 112.2 ?
Cl51 C5 H52 112.2 ?
H51 C5 H52 109.8 ?

loop_
_geom_bond_atom_site_label_1
_geom_bond_atom_site_label_2
_geom_bond_distance
_geom_bond_publ_flag
Cu1 N1 2.039(3) yes
Cu1 B1 2.068(4) yes
Cu1 S2 2.2887(12) yes
Cu1 S1 2.3029(11) yes
Cu1 S3 2.3247(11) yes
N1 N2 1.171(5) yes
N2 N3 1.175(6) yes
B1 N22 1.533(6) yes
B1 N32 1.535(5) yes
B1 N12 1.544(5) yes
S1 C13 1.709(4) yes
N11 C16 1.306(5) ?
N11 N12 1.362(4) ?
N12 C13 1.337(5) ?
C13 C14 1.427(5) ?
C14 C15 1.361(6) ?
C14 C11 1.491(6) ?
C15 C16 1.429(6) ?
C15 H15 0.95 ?
C16 C10 1.517(6) ?
C11 H111 0.98 ?
C11 H112 0.98 ?
C11 H113 0.98 ?
C10 C18 1.525(7) ?
C10 C17 1.532(7) ?
C10 C19 1.547(6) ?
C17 H171 0.98 ?
C17 H172 0.98 ?
C17 H173 0.98 ?
C18 H181 0.98 ?
C18 H182 0.98 ?
C18 H183 0.98 ?
C19 H191 0.98 ?
C19 H192 0.98 ?
C19 H193 0.98 ?
S2 C23 1.701(4) yes
N21 C26 1.315(5) ?
N21 N22 1.364(5) ?
N22 C23 1.337(5) ?
C23 C24 1.434(6) ?
C24 C25 1.359(6) ?
C24 C21 1.496(6) ?
C25 C26 1.417(6) ?
C25 H25 0.95 ?
C26 C20 1.532(6) ?
C21 H211 0.98 ?
C21 H212 0.98 ?
C21 H213 0.98 ?
C20 C28 1.523(6) ?
C20 C27 1.524(6) ?
C20 C29 1.540(6) ?
C27 H271 0.98 ?
C27 H272 0.98 ?
C27 H273 0.98 ?
C28 H281 0.98 ?
C28 H282 0.98 ?
C28 H283 0.98 ?
C29 H291 0.98 ?
C29 H292 0.98 ?
C29 H293 0.98 ?
S3 C33 1.705(4) yes
N31 C36 1.320(5) ?
N31 N32 1.354(4) ?
N32 C33 1.355(5) ?
C33 C34 1.425(6) ?
C34 C35 1.360(6) ?
C34 C31 1.492(6) ?
C35 C36 1.422(6) ?
C35 H35 0.95 ?
C36 C30 1.530(6) ?
C31 H311 0.98 ?
C31 H312 0.98 ?
C31 H313 0.98 ?
C30 C37 1.522(6) ?
C30 C39 1.524(6) ?
C30 C38 1.527(6) ?
C37 H371 0.98 ?
C37 H372 0.98 ?
C37 H373 0.98 ?
C38 H381 0.98 ?
C38 H382 0.98 ?
C38 H383 0.98 ?
C39 H391 0.98 ?
C39 H392 0.98 ?
C39 H393 0.98 ?
C4 Cl42 1.716(3) ?
C4 Cl41 1.721(3) ?
C4 H41 0.99 ?
C4 H42 0.99 ?
C5 Cl52 1.720(3) ?
C5 Cl51 1.721(3) ?
C5 H51 0.99 ?
C5 H52 0.99 ?

loop_
_geom_torsion_atom_site_label_1
_geom_torsion_atom_site_label_2
_geom_torsion_atom_site_label_3
_geom_torsion_atom_site_label_4
_geom_torsion
C16 N11 N12 C13 -0.8(5)
C16 N11 N12 B1 171.5(3)
N22 B1 N12 C13 -157.5(3)
N32 B1 N12 C13 79.1(4)
Cu1 B1 N12 C13 -39.7(4)
N22 B1 N12 N11 29.6(4)
N32 B1 N12 N11 -93.8(4)
Cu1 B1 N12 N11 147.4(3)
N11 N12 C13 C14 3.8(6)
B1 N12 C13 C14 -168.3(3)
N11 N12 C13 S1 -174.5(3)
B1 N12 C13 S1 13.4(4)
Cu1 S1 C13 N12 15.8(3)
Cu1 S1 C13 C14 -162.5(3)
N12 C13 C14 C15 -3.6(5)
S1 C13 C14 C15 174.7(3)
N12 C13 C14 C11 178.7(4)
S1 C13 C14 C11 -3.1(5)
C13 C14 C15 C16 0.7(6)
C11 C14 C15 C16 178.4(4)
N12 N11 C16 C15 -2.3(5)
N12 N11 C16 C10 -179.6(3)
C14 C15 C16 N11 2.3(6)
C14 C15 C16 C10 179.5(4)
N11 C16 C10 C18 107.4(5)
C15 C16 C10 C18 -70.0(5)
N11 C16 C10 C17 -14.6(5)
C15 C16 C10 C17 168.1(4)
N11 C16 C10 C19 -136.2(4)
C15 C16 C10 C19 46.5(5)
C26 N21 N22 C23 -2.5(5)
C26 N21 N22 B1 164.9(3)
N32 B1 N22 C23 -161.8(3)
N12 B1 N22 C23 75.2(4)
Cu1 B1 N22 C23 -42.0(4)
N32 B1 N22 N21 29.6(4)
N12 B1 N22 N21 -93.3(4)
Cu1 B1 N22 N21 149.4(3)
N21 N22 C23 C24 9.0(6)
B1 N22 C23 C24 -158.5(3)
N21 N22 C23 S2 -170.8(3)
B1 N22 C23 S2 21.8(4)
Cu1 S2 C23 N22 6.4(3)
Cu1 S2 C23 C24 -173.3(3)
N22 C23 C24 C25 -7.2(6)
S2 C23 C24 C25 172.5(3)
N22 C23 C24 C21 172.2(4)
S2 C23 C24 C21 -8.1(6)
C23 C24 C25 C26 0.0(6)
C21 C24 C25 C26 -179.4(4)
N22 N21 C26 C25 -5.3(5)
N22 N21 C26 C20 176.4(3)
C24 C25 C26 N21 6.5(6)
C24 C25 C26 C20 -175.3(4)
N21 C26 C20 C28 129.3(4)
C25 C26 C20 C28 -49.0(5)
N21 C26 C20 C27 7.9(5)
C25 C26 C20 C27 -170.4(4)
N21 C26 C20 C29 -111.5(4)
C25 C26 C20 C29 70.2(5)
C36 N31 N32 C33 -1.8(6)
C36 N31 N32 B1 170.7(3)
N22 B1 N32 N31 -91.6(4)
N12 B1 N32 N31 30.8(5)
Cu1 B1 N32 N31 148.7(3)
N22 B1 N32 C33 81.4(4)
N12 B1 N32 C33 -156.2(3)
Cu1 B1 N32 C33 -38.2(4)
N31 N32 C33 C34 4.2(6)
B1 N32 C33 C34 -168.2(4)
N31 N32 C33 S3 -174.4(3)
B1 N32 C33 S3 13.2(5)
Cu1 S3 C33 N32 14.4(3)
Cu1 S3 C33 C34 -164.1(3)
N32 C33 C34 C35 -2.8(6)
S3 C33 C34 C35 175.7(3)
N32 C33 C34 C31 179.3(4)
S3 C33 C34 C31 -2.2(6)
C33 C34 C35 C36 -0.6(6)
C31 C34 C35 C36 177.3(4)
N32 N31 C36 C35 -1.9(6)
N32 N31 C36 C30 178.8(3)
C34 C35 C36 N31 3.0(6)
C34 C35 C36 C30 -177.7(4)
N31 C36 C30 C37 -0.9(6)
C35 C36 C30 C37 179.8(4)
N31 C36 C30 C39 -121.9(4)
C35 C36 C30 C39 58.8(5)
N31 C36 C30 C38 118.5(4)
C35 C36 C30 C38 -60.8(5)
